data_2012889
loop_
_publ_author_name
'Sethu Sankar, K.'
'Kannadasan, S.'
'Velmurugan, D.'
'Srinivasan, P. C.'
'Moon, Jib-Kim'

_publ_section_title
;Diethyl
 {3-[\b-(2,4-dichlorophenyl)vinyl]-<i>N</i>-(phenylsulfonyl)indol-2-ylmethyl}phosphonate
 and diethyl
 {3-[\b-(4-bromophenyl)vinyl]-<i>N</i>-(phenylsulfonyl)indol-2-ylmethyl}phosphonate
;
_journal_issue 8
_journal_name_full 'Acta Crystallographica Section C'
_journal_page_first o450
_journal_page_last o454
_journal_paper_doi 10.1107/S0108270102009587
_journal_volume 58
_journal_year 2002
_chemical_formula_moiety 'C27 H27 Br N O5 P S'
_chemical_formula_sum 'C27 H27 Br N O5 P S'
_chemical_formula_weight 588.44
_chemical_name_systematic
;
Diethyl
{3-[\b-(4-bromophenyl)vinyl]-N-phenylsulfonyl-indol-2-ylmethyl}phosphonate
;
_space_group_IT_number 14
_symmetry_cell_setting monoclinic
_symmetry_space_group_name_Hall '-P 2yn'
_symmetry_space_group_name_H-M 'P 1 21/n 1'
_atom_sites_solution_hydrogens geom
_atom_sites_solution_primary direct
_atom_sites_solution_secondary difmap
_audit_creation_method SHELXL97
_cell_angle_alpha 90
_cell_angle_beta 104.110(10)
_cell_angle_gamma 90
_cell_formula_units_Z 4
_cell_length_a 16.8370(10)
_cell_length_b 8.3230(10)
_cell_length_c 19.6110(10)
_cell_measurement_reflns_used 25
_cell_measurement_temperature 293(2)
_cell_measurement_theta_max 24.93
_cell_measurement_theta_min 1.43
_cell_volume 2665.3(4)
_computing_cell_refinement 'CAD-4 EXPRESS'
_computing_data_collection 'CAD-4 EXPRESS (Enraf-Nonius, 1994)'
_computing_data_reduction 'XCAD4 (Harms & Wocadlo, 1995)'
_computing_molecular_graphics 'ZORTEP (Zsolnai, 1997) and PLATON (Spek, 2000)'
_computing_publication_material 'SHELX97 and PARST (Nardelli, 1995)'
_computing_structure_refinement 'SHELXL97 (Sheldrick, 1997)'
_computing_structure_solution 'SHELXS97 (Sheldrick, 1997)'
_diffrn_ambient_temperature 293(2)
_diffrn_measurement_device_type 'Enraf-Nonius CAD-4'
_diffrn_measurement_method 'non-profiled \w/2\q scans'
_diffrn_radiation_monochromator graphite
_diffrn_radiation_source 'fine-focus sealed tube'
_diffrn_radiation_type MoK\a
_diffrn_radiation_wavelength 0.71073
_diffrn_reflns_av_R_equivalents 0.060
_diffrn_reflns_av_sigmaI/netI 0.069
_diffrn_reflns_limit_h_max 19
_diffrn_reflns_limit_h_min -20
_diffrn_reflns_limit_k_max 9
_diffrn_reflns_limit_k_min 0
_diffrn_reflns_limit_l_max 23
_diffrn_reflns_limit_l_min 0
_diffrn_reflns_number 4827
_diffrn_reflns_theta_full 24.97
_diffrn_reflns_theta_max 24.97
_diffrn_reflns_theta_min 1.43
_diffrn_standards_decay_% 0
_diffrn_standards_interval_count 100
_diffrn_standards_interval_time 120
_diffrn_standards_number 3
_exptl_absorpt_coefficient_mu 1.719
_exptl_absorpt_correction_T_max 0.709
_exptl_absorpt_correction_T_min 0.461
_exptl_absorpt_correction_type '\y scan'
_exptl_absorpt_process_details '(North et al., 1968)'
_exptl_crystal_colour colourless
_exptl_crystal_density_diffrn 1.466
_exptl_crystal_density_meas ?
_exptl_crystal_density_method 'not measured'
_exptl_crystal_description prism
_exptl_crystal_F_000 1208
_exptl_crystal_size_max 0.3
_exptl_crystal_size_mid 0.2
_exptl_crystal_size_min 0.2
_refine_diff_density_max 0.36
_refine_diff_density_min -0.28
_refine_ls_extinction_method none
_refine_ls_goodness_of_fit_ref 1.005
_refine_ls_hydrogen_treatment constr
_refine_ls_matrix_type full
_refine_ls_number_parameters 327
_refine_ls_number_reflns 4683
_refine_ls_number_restraints 0
_refine_ls_restrained_S_all 1.005
_refine_ls_R_factor_all 0.136
_refine_ls_R_factor_gt 0.050
_refine_ls_shift/su_max 0.012
_refine_ls_shift/su_mean 0.000
_refine_ls_structure_factor_coef Fsqd
_refine_ls_weighting_scheme calc
_refine_ls_wR_factor_gt 0.118
_refine_ls_wR_factor_ref 0.144
_reflns_number_gt 2474
_reflns_number_total 4683
_reflns_threshold_expression I>2\s(I)
_cod_data_source_file na1565.cif
_cod_data_source_block II
_cod_depositor_comments
;
The following automatic conversions were performed:
'_symmetry_cell_setting' value 'Monoclinic' changed to 'monoclinic'
according to '/home/saulius/struct/CIF-dictionaries/cif_core.dic'
dictionary named 'cif_core.dic' version 2.4.1 from 2010-06-29.

Automatic conversion script
Id: cif_fix_enum 1527 2010-12-29 10:47:43Z saulius 

The following automatic conversions were performed:

'_symmetry_cell_setting' value 'Monoclinic' changed to 'monoclinic'
according to /home/saulius/struct/CIF-dictionaries/cif_core.dic
dictionary named 'cif_core.dic' version 2.4.1 from 2010-06-29.

Automatic conversion script
Id: cif_fix_values 1715 2011-07-08 13:25:40Z adriana 

The following automatic conversions were performed:

'_exptl_crystal_density_meas' value 'not measured' was changed to '?'
- the value is perceived as not measured.

Automatic conversion script
Id: cif_fix_values 3008 2015-01-20 13:52:24Z robertas 
;
_cod_original_cell_volume 2665.3(3)
_cod_original_sg_symbol_H-M 'P 21/n'
_cod_database_code 2012889
_cod_database_fobs_code 2012889

loop_
_symmetry_equiv_pos_as_xyz
'x, y, z'
'-x+1/2, y+1/2, -z+1/2'
'-x, -y, -z'
'x-1/2, -y-1/2, z-1/2'

loop_
_atom_site_label
_atom_site_fract_x
_atom_site_fract_y
_atom_site_fract_z
_atom_site_U_iso_or_equiv
_atom_site_adp_type
_atom_site_calc_flag
_atom_site_refinement_flags
_atom_site_occupancy
_atom_site_disorder_assembly
_atom_site_disorder_group
_atom_site_type_symbol
Br1 0.21126(4) -0.48138(8) -0.10170(3) 0.0981(3) Uani d . 1 . . Br
S1 -0.00350(8) 0.20548(15) 0.36559(6) 0.0597(4) Uani d . 1 . . S
P1 0.15918(7) 0.33526(16) 0.23152(7) 0.0612(4) Uani d . 1 . . P
N1 -0.0179(2) 0.1773(4) 0.27833(18) 0.0520(9) Uani d . 1 . . N
O1 0.23730(19) 0.4025(5) 0.26952(18) 0.0833(11) Uani d . 1 . . O
O2 -0.0741(2) 0.2863(4) 0.37432(18) 0.0803(10) Uani d . 1 . . O
O3 0.0749(2) 0.2779(4) 0.39078(17) 0.0745(10) Uani d . 1 . . O
O4 0.0835(2) 0.4509(4) 0.21792(19) 0.0798(10) Uani d . 1 . . O
O5 0.1538(2) 0.2815(5) 0.15409(17) 0.0837(11) Uani d . 1 . . O
C1 0.0437(2) 0.1104(5) 0.2479(2) 0.0479(11) Uani d . 1 . . C
C2 0.0086(2) 0.0200(5) 0.1911(2) 0.0482(10) Uani d . 1 . . C
C3 -0.0794(3) 0.0221(5) 0.1847(2) 0.0515(11) Uani d . 1 . . C
C4 -0.0941(3) 0.1178(5) 0.2382(2) 0.0537(11) Uani d . 1 . . C
C5 -0.1726(3) 0.1447(6) 0.2468(3) 0.0695(14) Uani d . 1 . . C
H5 -0.1815 0.2100 0.2827 0.083 Uiso calc R 1 . . H
C6 -0.2362(3) 0.0716(7) 0.2005(3) 0.0805(16) Uani d . 1 . . C
H6 -0.2894 0.0880 0.2049 0.097 Uiso calc R 1 . . H
C7 -0.2231(3) -0.0262(7) 0.1473(3) 0.0825(17) Uani d . 1 . . C
H7 -0.2674 -0.0767 0.1173 0.099 Uiso calc R 1 . . H
C8 -0.1455(3) -0.0501(6) 0.1381(3) 0.0663(13) Uani d . 1 . . C
H8 -0.1373 -0.1133 0.1013 0.080 Uiso calc R 1 . . H
C10 0.0714(4) -0.0660(8) 0.4220(3) 0.0883(18) Uani d . 1 . . C
H10 0.1203 -0.0131 0.4229 0.106 Uiso calc R 1 . . H
C9 -0.0015(3) 0.0095(5) 0.3988(2) 0.0538(11) Uani d . 1 . . C
C11 0.0715(5) -0.2243(10) 0.4445(4) 0.121(3) Uani d . 1 . . C
H11 0.1209 -0.2782 0.4605 0.145 Uiso calc R 1 . . H
C12 0.0005(6) -0.3002(8) 0.4432(3) 0.110(2) Uani d . 1 . . C
H12 0.0009 -0.4069 0.4573 0.132 Uiso calc R 1 . . H
C13 -0.0708(5) -0.2214(9) 0.4216(3) 0.107(2) Uani d . 1 . . C
H13 -0.1197 -0.2735 0.4216 0.128 Uiso calc R 1 . . H
C14 -0.0722(4) -0.0653(7) 0.3997(3) 0.0878(18) Uani d . 1 . . C
H14 -0.1218 -0.0111 0.3854 0.105 Uiso calc R 1 . . H
C15 0.1320(2) 0.1575(5) 0.2721(2) 0.0535(11) Uani d . 1 . . C
H15A 0.1654 0.0692 0.2629 0.064 Uiso calc R 1 . . H
H15B 0.1449 0.1739 0.3226 0.064 Uiso calc R 1 . . H
C16 0.0746(4) 0.5820(7) 0.2633(3) 0.0928(18) Uani d . 1 . . C
H16A 0.1043 0.6751 0.2530 0.111 Uiso calc R 1 . . H
H16B 0.0968 0.5521 0.3120 0.111 Uiso calc R 1 . . H
C17 -0.0129(4) 0.6209(7) 0.2517(3) 0.0998(19) Uani d . 1 . . C
H17A -0.0420 0.5279 0.2613 0.150 Uiso calc R 1 . . H
H17B -0.0341 0.6533 0.2037 0.150 Uiso calc R 1 . . H
H17C -0.0196 0.7068 0.2824 0.150 Uiso calc R 1 . . H
C18 0.2087(6) 0.2973(16) 0.1193(4) 0.228(7) Uani d . 1 . . C
H18A 0.2607 0.2692 0.1509 0.274 Uiso calc R 1 . . H
H18B 0.2114 0.4108 0.1088 0.274 Uiso calc R 1 . . H
C19 0.2040(4) 0.2139(10) 0.0563(3) 0.127(3) Uani d . 1 . . C
H19A 0.2028 0.2893 0.0190 0.190 Uiso calc R 1 . . H
H19B 0.1551 0.1499 0.0453 0.190 Uiso calc R 1 . . H
H19C 0.2510 0.1454 0.0615 0.190 Uiso calc R 1 . . H
C20 0.0543(3) -0.0591(5) 0.1474(2) 0.0505(11) Uani d . 1 . . C
H20 0.1109 -0.0587 0.1643 0.061 Uiso calc R 1 . . H
C21 0.0265(3) -0.1312(6) 0.0872(3) 0.0671(14) Uani d . 1 . . C
H21 -0.0301 -0.1300 0.0698 0.080 Uiso calc R 1 . . H
C22 0.0728(3) -0.2135(6) 0.0437(2) 0.0573(12) Uani d . 1 . . C
C23 0.1564(3) -0.2252(7) 0.0615(3) 0.0752(15) Uani d . 1 . . C
H23 0.1857 -0.1815 0.1039 0.090 Uiso calc R 1 . . H
C24 0.1986(3) -0.3007(7) 0.0180(3) 0.0810(16) Uani d . 1 . . C
H24 0.2556 -0.3038 0.0301 0.097 Uiso calc R 1 . . H
C25 0.1557(3) -0.3703(6) -0.0427(3) 0.0636(13) Uani d . 1 . . C
C26 0.0738(3) -0.3576(7) -0.0627(3) 0.0808(16) Uani d . 1 . . C
H26 0.0449 -0.4022 -0.1049 0.097 Uiso calc R 1 . . H
C27 0.0332(3) -0.2777(8) -0.0199(3) 0.0883(18) Uani d . 1 . . C
H27 -0.0234 -0.2668 -0.0347 0.106 Uiso calc R 1 . . H

loop_
_atom_site_aniso_label
_atom_site_aniso_U_11
_atom_site_aniso_U_22
_atom_site_aniso_U_33
_atom_site_aniso_U_12
_atom_site_aniso_U_13
_atom_site_aniso_U_23
Br1 0.1018(5) 0.1097(6) 0.0948(5) 0.0133(4) 0.0473(4) -0.0188(4)
S1 0.0738(8) 0.0523(7) 0.0596(7) 0.0006(7) 0.0290(6) -0.0040(6)
P1 0.0499(7) 0.0706(9) 0.0593(8) -0.0124(7) 0.0058(6) 0.0020(7)
N1 0.053(2) 0.054(2) 0.053(2) 0.0015(18) 0.0208(18) 0.0032(18)
O1 0.059(2) 0.095(3) 0.084(3) -0.0299(19) -0.0033(18) 0.002(2)
O2 0.094(3) 0.076(2) 0.082(2) 0.024(2) 0.042(2) -0.0048(19)
O3 0.090(2) 0.067(2) 0.069(2) -0.0276(19) 0.0245(19) -0.0158(18)
O4 0.073(2) 0.068(2) 0.090(3) -0.0017(18) 0.0018(19) -0.010(2)
O5 0.065(2) 0.129(3) 0.059(2) -0.031(2) 0.0188(17) -0.007(2)
C1 0.050(3) 0.045(3) 0.053(3) 0.005(2) 0.020(2) 0.008(2)
C2 0.047(2) 0.046(3) 0.054(3) 0.001(2) 0.016(2) 0.003(2)
C3 0.054(3) 0.044(3) 0.058(3) 0.001(2) 0.016(2) 0.011(2)
C4 0.049(3) 0.050(3) 0.065(3) 0.003(2) 0.018(2) 0.013(2)
C5 0.059(3) 0.077(4) 0.077(3) 0.011(3) 0.026(3) 0.015(3)
C6 0.047(3) 0.101(5) 0.098(4) 0.009(3) 0.027(3) 0.019(4)
C7 0.048(3) 0.101(5) 0.094(4) -0.019(3) 0.009(3) 0.014(4)
C8 0.053(3) 0.074(3) 0.070(3) -0.009(3) 0.012(3) 0.000(3)
C10 0.075(4) 0.094(5) 0.097(4) 0.010(3) 0.024(3) 0.034(4)
C9 0.059(3) 0.056(3) 0.049(3) -0.006(3) 0.019(2) -0.006(2)
C11 0.132(6) 0.107(6) 0.141(7) 0.051(5) 0.068(5) 0.058(5)
C12 0.199(9) 0.063(4) 0.079(4) 0.007(5) 0.053(5) 0.016(3)
C13 0.132(6) 0.095(5) 0.091(5) -0.042(5) 0.021(4) 0.024(4)
C14 0.077(4) 0.089(5) 0.097(4) -0.017(3) 0.020(3) 0.026(4)
C15 0.050(3) 0.064(3) 0.044(2) 0.005(2) 0.007(2) 0.000(2)
C16 0.115(5) 0.066(4) 0.092(4) -0.008(4) 0.015(4) -0.008(3)
C17 0.129(5) 0.078(4) 0.100(5) 0.030(4) 0.041(4) 0.012(4)
C18 0.185(8) 0.407(17) 0.124(7) -0.185(11) 0.097(7) -0.110(9)
C19 0.107(5) 0.200(8) 0.086(5) -0.006(5) 0.046(4) 0.004(5)
C20 0.045(2) 0.053(3) 0.051(3) 0.002(2) 0.007(2) 0.001(2)
C21 0.046(3) 0.086(4) 0.067(3) 0.005(3) 0.009(2) -0.012(3)
C22 0.049(3) 0.066(3) 0.055(3) 0.004(2) 0.009(2) -0.007(2)
C23 0.068(3) 0.093(4) 0.059(3) 0.015(3) 0.004(3) -0.018(3)
C24 0.055(3) 0.107(5) 0.078(4) 0.013(3) 0.010(3) -0.017(4)
C25 0.072(3) 0.065(3) 0.059(3) 0.012(3) 0.025(3) 0.000(3)
C26 0.068(4) 0.101(4) 0.069(3) 0.004(3) 0.008(3) -0.027(3)
C27 0.048(3) 0.129(5) 0.083(4) 0.008(3) 0.006(3) -0.041(4)

loop_
_atom_type_symbol
_atom_type_description
_atom_type_scat_dispersion_real
_atom_type_scat_dispersion_imag
_atom_type_scat_source
C C 0.0033 0.0016 'International Tables Vol C Tables 4.2.6.8 and 6.1.1.4'
H H 0.0000 0.0000 'International Tables Vol C Tables 4.2.6.8 and 6.1.1.4'
Br Br -0.2901 2.4595 'International Tables Vol C Tables 4.2.6.8 and 6.1.1.4'
N N 0.0061 0.0033 'International Tables Vol C Tables 4.2.6.8 and 6.1.1.4'
O O 0.0106 0.0060 'International Tables Vol C Tables 4.2.6.8 and 6.1.1.4'
S S 0.1246 0.1234 'International Tables Vol C Tables 4.2.6.8 and 6.1.1.4'
P P 0.1023 0.0942 'International Tables Vol C Tables 4.2.6.8 and 6.1.1.4'

loop_
_geom_angle_atom_site_label_1
_geom_angle_atom_site_label_2
_geom_angle_atom_site_label_3
_geom_angle
_geom_angle_publ_flag
O2 S1 O3 119.5(2) ?
O2 S1 N1 105.8(2) yes
O3 S1 N1 107.62(18) ?
O2 S1 C9 109.8(2) ?
O3 S1 C9 109.4(2) ?
N1 S1 C9 103.46(19) ?
O1 P1 O5 116.0(2) yes
O1 P1 O4 116.5(2) yes
O5 P1 O4 99.1(2) ?
O1 P1 C15 112.8(2) yes
O5 P1 C15 103.6(2) yes
O4 P1 C15 107.3(2) ?
C4 N1 C1 106.4(3) ?
C4 N1 S1 119.8(3) ?
C1 N1 S1 122.6(3) ?
C16 O4 P1 124.3(3) yes
C18 O5 P1 127.5(4) yes
C2 C1 N1 110.1(4) ?
C2 C1 C15 127.3(4) ?
N1 C1 C15 122.0(4) ?
C1 C2 C20 123.6(4) ?
C1 C2 C3 107.1(4) ?
C20 C2 C3 129.3(4) ?
C4 C3 C8 118.9(4) yes
C4 C3 C2 107.9(4) ?
C8 C3 C2 133.1(4) ?
C3 C4 C5 122.3(4) yes
C3 C4 N1 108.4(4) ?
C5 C4 N1 129.3(5) ?
C6 C5 C4 117.5(5) yes
C6 C5 H5 121.3 ?
C4 C5 H5 121.3 ?
C5 C6 C7 121.3(5) yes
C5 C6 H6 119.3 ?
C7 C6 H6 119.3 ?
C8 C7 C6 121.1(5) yes
C8 C7 H7 119.5 ?
C6 C7 H7 119.5 ?
C7 C8 C3 118.9(5) ?
C7 C8 H8 120.6 ?
C3 C8 H8 120.6 ?
C9 C10 C11 118.5(6) ?
C9 C10 H10 120.8 ?
C11 C10 H10 120.8 ?
C14 C9 C10 120.8(5) ?
C14 C9 S1 119.9(4) ?
C10 C9 S1 119.3(4) ?
C12 C11 C10 120.5(7) ?
C12 C11 H11 119.8 ?
C10 C11 H11 119.8 ?
C11 C12 C13 119.9(7) ?
C11 C12 H12 120.1 ?
C13 C12 H12 120.1 ?
C12 C13 C14 120.6(7) ?
C12 C13 H13 119.7 ?
C14 C13 H13 119.7 ?
C9 C14 C13 119.7(6) ?
C9 C14 H14 120.1 ?
C13 C14 H14 120.1 ?
C1 C15 P1 114.6(3) ?
C1 C15 H15A 108.6 ?
P1 C15 H15A 108.6 ?
C1 C15 H15B 108.6 ?
P1 C15 H15B 108.6 ?
H15A C15 H15B 107.6 ?
O4 C16 C17 108.8(5) ?
O4 C16 H16A 109.9 ?
C17 C16 H16A 109.9 ?
O4 C16 H16B 109.9 ?
C17 C16 H16B 109.9 ?
H16A C16 H16B 108.3 ?
C16 C17 H17A 109.5 ?
C16 C17 H17B 109.5 ?
H17A C17 H17B 109.5 ?
C16 C17 H17C 109.5 ?
H17A C17 H17C 109.5 ?
H17B C17 H17C 109.5 ?
O5 C18 C19 121.7(7) ?
O5 C18 H18A 106.9 ?
C19 C18 H18A 106.9 ?
O5 C18 H18B 106.9 ?
C19 C18 H18B 106.9 ?
H18A C18 H18B 106.7 ?
C18 C19 H19A 109.5 ?
C18 C19 H19B 109.5 ?
H19A C19 H19B 109.5 ?
C18 C19 H19C 109.5 ?
H19A C19 H19C 109.5 ?
H19B C19 H19C 109.5 ?
C21 C20 C2 128.4(4) ?
C21 C20 H20 115.8 ?
C2 C20 H20 115.8 ?
C20 C21 C22 128.3(4) ?
C20 C21 H21 115.9 ?
C22 C21 H21 115.9 ?
C23 C22 C27 116.6(4) ?
C23 C22 C21 123.2(4) ?
C27 C22 C21 120.2(4) ?
C22 C23 C24 121.6(5) ?
C22 C23 H23 119.2 ?
C24 C23 H23 119.2 ?
C25 C24 C23 119.2(5) ?
C25 C24 H24 120.4 ?
C23 C24 H24 120.4 ?
C26 C25 C24 120.7(4) ?
C26 C25 Br1 119.0(4) ?
C24 C25 Br1 120.3(4) ?
C25 C26 C27 119.2(5) ?
C25 C26 H26 120.4 ?
C27 C26 H26 120.4 ?
C22 C27 C26 122.6(5) ?
C22 C27 H27 118.7 ?
C26 C27 H27 118.7 ?

loop_
_geom_bond_atom_site_label_1
_geom_bond_atom_site_label_2
_geom_bond_site_symmetry_2
_geom_bond_distance
_geom_bond_publ_flag
Br1 C25 . 1.897(5) yes
S1 O2 . 1.412(3) yes
S1 O3 . 1.425(3) yes
S1 N1 . 1.685(4) yes
S1 C9 . 1.753(5) yes
P1 O1 . 1.456(3) yes
P1 O5 . 1.564(4) yes
P1 O4 . 1.567(4) yes
P1 C15 . 1.792(4) yes
N1 C4 . 1.420(5) yes
N1 C1 . 1.430(5) yes
O4 C16 . 1.439(6) ?
O5 C18 . 1.281(7) ?
C1 C2 . 1.355(6) ?
C1 C15 . 1.497(5) ?
C2 C20 . 1.442(6) ?
C2 C3 . 1.457(6) ?
C3 C4 . 1.386(6) ?
C3 C8 . 1.393(6) ?
C4 C5 . 1.391(6) ?
C5 C6 . 1.367(7) ?
C5 H5 . 0.9300 ?
C6 C7 . 1.383(8) ?
C6 H6 . 0.9300 ?
C7 C8 . 1.376(7) ?
C7 H7 . 0.9300 ?
C8 H8 . 0.9300 ?
C10 C9 . 1.356(7) ?
C10 C11 . 1.389(8) ?
C10 H10 . 0.9300 ?
C9 C14 . 1.348(7) ?
C11 C12 . 1.347(9) ?
C11 H11 . 0.9300 ?
C12 C13 . 1.343(9) ?
C12 H12 . 0.9300 ?
C13 C14 . 1.367(8) ?
C13 H13 . 0.9300 ?
C14 H14 . 0.9300 ?
C15 H15A . 0.9700 ?
C15 H15B . 0.9700 ?
C16 C17 . 1.470(8) ?
C16 H16A . 0.9700 ?
C16 H16B . 0.9700 ?
C17 H17A . 0.9600 ?
C17 H17B . 0.9600 ?
C17 H17C . 0.9600 ?
C18 C19 . 1.403(9) yes
C18 H18A . 0.9700 ?
C18 H18B . 0.9700 ?
C19 H19A . 0.9600 ?
C19 H19B . 0.9600 ?
C19 H19C . 0.9600 ?
C20 C21 . 1.306(6) ?
C20 H20 . 0.9300 ?
C21 C22 . 1.460(6) ?
C21 H21 . 0.9300 ?
C22 C23 . 1.369(6) ?
C22 C27 . 1.371(6) ?
C23 C24 . 1.387(7) ?
C23 H23 . 0.9300 ?
C24 C25 . 1.362(7) ?
C24 H24 . 0.9300 ?
C25 C26 . 1.342(6) ?
C26 C27 . 1.376(7) ?
C26 H26 . 0.9300 ?
C27 H27 . 0.9300 ?

loop_
_geom_hbond_atom_site_label_D
_geom_hbond_atom_site_label_H
_geom_hbond_atom_site_label_A
_geom_hbond_site_symmetry_A
_geom_hbond_distance_DH
_geom_hbond_distance_HA
_geom_hbond_distance_DA
_geom_hbond_angle_DHA
_geom_hbond_publ_flag
C5 H5 O2 1_555 0.93 2.31 2.893(6) 121 y
C15 H15B O3 1_555 0.97 2.17 2.904(6) 132 y
C15 H15A O1 2_545 0.97 2.35 3.301(5) 167 y
C14 H14 Br1 4_556 0.93 2.88 3.660(7) 142 y

loop_
_geom_torsion_atom_site_label_1
_geom_torsion_atom_site_label_2
_geom_torsion_atom_site_label_3
_geom_torsion_atom_site_label_4
_geom_torsion
_geom_torsion_publ_flag
O2 S1 N1 C4 -46.4(4) yes
O3 S1 N1 C4 -175.2(3) ?
C9 S1 N1 C4 69.0(4) ?
O2 S1 N1 C1 174.7(3) ?
O3 S1 N1 C1 45.9(4) ?
C9 S1 N1 C1 -69.8(4) ?
O1 P1 O4 C16 -29.7(5) yes
O5 P1 O4 C16 -154.8(4) yes
C15 P1 O4 C16 97.8(4) ?
O1 P1 O5 C18 -3.8(9) ?
O4 P1 O5 C18 121.7(9) ?
C15 P1 O5 C18 -127.9(9) ?
C4 N1 C1 C2 2.1(4) ?
S1 N1 C1 C2 145.6(3) ?
C4 N1 C1 C15 174.5(4) ?
S1 N1 C1 C15 -42.0(5) yes
N1 C1 C2 C20 177.8(4) ?
C15 C1 C2 C20 5.9(7) ?
N1 C1 C2 C3 -2.0(5) ?
C15 C1 C2 C3 -173.8(4) ?
C1 C2 C3 C4 1.1(5) ?
C20 C2 C3 C4 -178.6(4) ?
C1 C2 C3 C8 -178.8(5) ?
C20 C2 C3 C8 1.5(8) ?
C8 C3 C4 C5 -0.2(7) ?
C2 C3 C4 C5 179.9(4) ?
C8 C3 C4 N1 -179.9(4) ?
C2 C3 C4 N1 0.2(5) ?
C1 N1 C4 C3 -1.4(4) ?
S1 N1 C4 C3 -146.1(3) ?
C1 N1 C4 C5 178.9(4) ?
S1 N1 C4 C5 34.2(6) yes
C3 C4 C5 C6 0.6(7) ?
N1 C4 C5 C6 -179.8(4) ?
C4 C5 C6 C7 0.3(8) ?
C5 C6 C7 C8 -1.7(9) ?
C6 C7 C8 C3 2.0(8) ?
C4 C3 C8 C7 -1.1(7) ?
C2 C3 C8 C7 178.7(5) ?
C11 C10 C9 C14 2.2(9) ?
C11 C10 C9 S1 -176.5(5) ?
O2 S1 C9 C14 27.7(5) yes
O3 S1 C9 C14 160.7(4) ?
N1 S1 C9 C14 -84.8(4) ?
O2 S1 C9 C10 -153.6(4) ?
O3 S1 C9 C10 -20.6(5) yes
N1 S1 C9 C10 93.9(4) yes
C9 C10 C11 C12 -0.1(10) ?
C10 C11 C12 C13 -1.5(11) ?
C11 C12 C13 C14 1.1(11) ?
C10 C9 C14 C13 -2.6(9) ?
S1 C9 C14 C13 176.1(5) ?
C12 C13 C14 C9 0.9(10) ?
C2 C1 C15 P1 85.9(5) yes
N1 C1 C15 P1 -85.0(4) ?
O1 P1 C15 C1 163.6(3) yes
O5 P1 C15 C1 -70.3(4) yes
O4 P1 C15 C1 34.0(4) yes
P1 O4 C16 C17 -157.4(4) ?
P1 O5 C18 C19 165.8(7) ?
C1 C2 C20 C21 -170.5(5) ?
C3 C2 C20 C21 9.2(8) ?
C2 C20 C21 C22 -178.9(5) ?
C20 C21 C22 C23 -0.4(9) ?
C20 C21 C22 C27 -177.5(5) ?
C27 C22 C23 C24 -1.1(8) ?
C21 C22 C23 C24 -178.3(5) ?
C22 C23 C24 C25 -2.6(9) ?
C23 C24 C25 C26 4.3(9) ?
C23 C24 C25 Br1 -177.7(4) ?
C24 C25 C26 C27 -2.2(9) ?
Br1 C25 C26 C27 179.7(5) ?
C23 C22 C27 C26 3.3(9) ?
C21 C22 C27 C26 -179.4(6) ?
C25 C26 C27 C22 -1.7(9) ?

loop_
_cod_related_entry_id
_cod_related_entry_database
_cod_related_entry_code
1 ChemSpider 30652349
